data_7716258
loop_
_publ_author_name
'Bousfiha, Asmae'
'Abidi, Oumaima'
'Lemetayer, Louis'
'Sood, Navya'
'Tolbatov, Iogann'
'Barrois, Fabien'
'Daher, Ahmad'
'Cattey, H&#xe9;l&#xe8;ne'
'Cordier, Marie'
'Hissler, Muriel'
'Hierso, Jean-Cyrille'
'Fleurat-Lessard, Paul'
'Bouit, Pierre-Antoine'
'Roger, Julien'

_publ_section_title
;
 Molecular engineering of 3-arylated tetrazo[1,2-<i>b</i>]indazoles:
 divergent synthesis and structure-property relationships.
;
_journal_issue 25
_journal_name_full 'Dalton transactions (Cambridge, England : 2003)'
_journal_page_first 10737
_journal_page_last 10743
_journal_paper_doi 10.1039/d4dt01122h
_journal_volume 53
_journal_year 2024
_chemical_formula_moiety 'C24 H22 Cl F Ir N5, 1.37(C H2 Cl2)'
_chemical_formula_sum 'C25.37 H24.74 Cl3.74 F Ir N5'
_chemical_formula_weight 743.46
_space_group_crystal_system monoclinic
_space_group_IT_number 15
_space_group_name_Hall '-C 2yc'
_space_group_name_H-M_alt 'C 1 2/c 1'
_atom_sites_solution_hydrogens geom
_atom_sites_solution_primary dual
_audit_creation_date 2024-02-12
_audit_creation_method
;
Olex2 1.5
(compiled 2023.03.06 svn.rbb2c1857 for OlexSys, GUI svn.r6748)
;
_audit_update_record
;
2024-02-13 deposited with the CCDC.	2024-05-31 downloaded from the CCDC.
;
_cell_angle_alpha 90
_cell_angle_beta 124.235(2)
_cell_angle_gamma 90
_cell_formula_units_Z 8
_cell_length_a 33.7718(10)
_cell_length_b 8.4029(2)
_cell_length_c 22.5382(7)
_cell_measurement_reflns_used 9880
_cell_measurement_temperature 115
_cell_measurement_theta_max 27.18
_cell_measurement_theta_min 2.47
_cell_volume 5287.7(3)
_computing_cell_refinement 'DENZO-SMN (Otwinowski & Minor, 1997)'
_computing_data_collection 'APEX3 (Bruker, 2020)'
_computing_data_reduction 'DENZO-SMN (Otwinowski & Minor, 1997)'
_computing_molecular_graphics 'Olex2 1.5 (Dolomanov et al., 2009)'
_computing_publication_material 'Olex2 1.5 (Dolomanov et al., 2009)'
_computing_structure_refinement 'SHELXL 2019/3 (Sheldrick, 2015)'
_computing_structure_solution 'SHELXT 2018/2 (Sheldrick, 2018)'
_diffrn_ambient_temperature 115
_diffrn_detector 'CCD Plate'
_diffrn_detector_area_resol_mean '512 x 512'
_diffrn_detector_type APEX2
_diffrn_measured_fraction_theta_full 0.998
_diffrn_measured_fraction_theta_max 0.998
_diffrn_measurement_device '\k-geometry diffractometer'
_diffrn_measurement_device_type 'Bruker APEX-II CCD'
_diffrn_measurement_method '\f and \w scans'
_diffrn_radiation_collimation '0.6 mm'
_diffrn_radiation_monochromator graphite
_diffrn_radiation_probe x-ray
_diffrn_radiation_type 'Mo K\a'
_diffrn_radiation_wavelength 0.71073
_diffrn_radiation_xray_symbol K-L~3~
_diffrn_reflns_av_R_equivalents 0.0505
_diffrn_reflns_av_unetI/netI 0.0248
_diffrn_reflns_Laue_measured_fraction_full 0.998
_diffrn_reflns_Laue_measured_fraction_max 0.998
_diffrn_reflns_limit_h_max 43
_diffrn_reflns_limit_h_min -43
_diffrn_reflns_limit_k_max 10
_diffrn_reflns_limit_k_min -10
_diffrn_reflns_limit_l_max 29
_diffrn_reflns_limit_l_min -29
_diffrn_reflns_number 96187
_diffrn_reflns_point_group_measured_fraction_full 0.998
_diffrn_reflns_point_group_measured_fraction_max 0.998
_diffrn_reflns_theta_full 25.242
_diffrn_reflns_theta_max 27.525
_diffrn_reflns_theta_min 2.589
_diffrn_source 'X-ray tube'
_diffrn_source_current 0.0
_diffrn_source_power 0.0
_diffrn_source_target Mo
_diffrn_source_type 'Siemens KFF Mo 2K-180'
_diffrn_source_voltage 0.0
_diffrn_standards_number 0
_exptl_absorpt_coefficient_mu 5.461
_exptl_absorpt_correction_T_max 0.0377
_exptl_absorpt_correction_T_min 0.0165
_exptl_absorpt_correction_type multi-scan
_exptl_absorpt_process_details
;
SADABS-2016/2 (Bruker,2016/2) was used for absorption correction.
wR2(int) was 0.0677 before and 0.0529 after correction.
The Ratio of minimum to maximum transmission is 0.4377.
The \l/2 correction factor is Not present.
;
_exptl_crystal_colour 'dark black'
_exptl_crystal_colour_modifier dark
_exptl_crystal_colour_primary black
_exptl_crystal_density_diffrn 1.868
_exptl_crystal_description prism
_exptl_crystal_F_000 2892
_exptl_crystal_recrystallization_method
'The material was recrystallised from a mixture of dichloromethane and heptane  by slow evaporation'
_exptl_crystal_size_max 0.1
_exptl_crystal_size_mid 0.1
_exptl_crystal_size_min 0.08
_refine_diff_density_max 1.049
_refine_diff_density_min -0.819
_refine_diff_density_rms 0.111
_refine_ls_extinction_method none
_refine_ls_goodness_of_fit_ref 1.147
_refine_ls_hydrogen_treatment constr
_refine_ls_matrix_type full
_refine_ls_number_parameters 357
_refine_ls_number_reflns 6066
_refine_ls_number_restraints 0
_refine_ls_restrained_S_all 1.147
_refine_ls_R_factor_all 0.0375
_refine_ls_R_factor_gt 0.0272
_refine_ls_shift/su_max 0.000
_refine_ls_shift/su_mean 0.000
_refine_ls_structure_factor_coef Fsqd
_refine_ls_weighting_details 'w=1/[\s^2^(Fo^2^)+(0.0245P)^2^+17.2203P] where P=(Fo^2^+2Fc^2^)/3'
_refine_ls_weighting_scheme calc
_refine_ls_wR_factor_gt 0.0590
_refine_ls_wR_factor_ref 0.0619
_reflns_Friedel_coverage 0.000
_reflns_number_gt 5139
_reflns_number_total 6066
_reflns_threshold_expression 'I > 2\s(I)'
_cod_data_source_file d4dt01122h2.cif
_cod_data_source_block 3-2FPh-TzIn_IrClCp
_cod_depositor_comments 'Adding full bibliography for 7716255--7716259.cif.'
_cod_database_code 7716258
_shelx_shelxl_version_number 2019/3
_shelx_space_group_comment
;
The symmetry employed for this shelxl refinement is uniquely defined
by the following loop, which should always be used as a source of
symmetry information in preference to the above space-group names.
They are only intended as comments.
;
_shelx_estimated_absorpt_t_max 0.669
_shelx_estimated_absorpt_t_min 0.611
_olex2_refinement_description
;
1. Fixed Uiso
 At 1.2 times of:
  All C(H) groups, All C(H,H) groups
 At 1.5 times of:
  All C(H,H,H) groups
2. Others
 Fixed Sof: Cl3(0.55) Cl2(0.55) C25(0.55) H25A(0.55) H25B(0.55) Cl2A(0.45)
 Cl3A(0.45) C25A(0.45) H25C(0.45) H25D(0.45) Cl4(0.37) Cl5(0.37) C26(0.37)
 H26A(0.37) H26B(0.37)
3.a Free rotating group:
 Cl4(Cl5,C26)
3.b Secondary CH2 refined with riding coordinates:
 C25(H25A,H25B), C25A(H25C,H25D), C26(H26A,H26B)
3.c Aromatic/amide H refined with riding coordinates:
 C13(H13), C23(H23), C12(H12), C22(H22), C14(H14), C21(H21), C20(H20)
3.d Idealised Me refined as rotating group:
 C8(H8A,H8B,H8C), C9(H9A,H9B,H9C), C10(H10A,H10B,H10C), C6(H6A,H6B,H6C),
 C7(H7A,H7B,H7C)
;
_olex2_diffrn_ambient_temperature_device 'Oxford Cryosystems'
_olex2_exptl_crystal_mounting_method 'The crystal was mounted on a mylar loop with oil'
_olex2_submission_special_instructions 'No special instructions were received'

loop_
_space_group_symop_operation_xyz
'x, y, z'
'-x, y, -z+1/2'
'x+1/2, y+1/2, z'
'-x+1/2, y+1/2, -z+1/2'
'-x, -y, -z'
'x, -y, z-1/2'
'-x+1/2, -y+1/2, -z'
'x+1/2, -y+1/2, z-1/2'

loop_
_atom_site_label
_atom_site_type_symbol
_atom_site_fract_x
_atom_site_fract_y
_atom_site_fract_z
_atom_site_U_iso_or_equiv
_atom_site_adp_type
_atom_site_occupancy
_atom_site_site_symmetry_order
_atom_site_calc_flag
_atom_site_refinement_flags_posn
_atom_site_refinement_flags_adp
_atom_site_refinement_flags_occupancy
_atom_site_disorder_assembly
_atom_site_disorder_group
Ir01 Ir 0.38652(2) 0.29979(2) 0.45545(2) 0.02250(5) Uani 1 1 d . . . . .
Cl1 Cl 0.39868(4) 0.06590(11) 0.52530(5) 0.0313(2) Uani 1 1 d . . . . .
Cl3 Cl 0.0755(4) 0.1360(12) 0.2993(7) 0.0501(14) Uani 0.55 1 d . . P A 1
Cl2 Cl 0.1133(2) 0.3777(7) 0.2555(4) 0.0463(9) Uani 0.55 1 d . . P A 1
F1 F 0.20425(8) 0.1192(3) 0.29817(12) 0.0306(5) Uani 1 1 d . . . . .
N5 N 0.21864(12) 0.4511(4) 0.47129(17) 0.0264(7) Uani 1 1 d . . . . .
N4 N 0.25355(11) 0.4118(4) 0.46426(16) 0.0220(6) Uani 1 1 d . . . . .
N1 N 0.33066(11) 0.3565(4) 0.46317(16) 0.0235(7) Uani 1 1 d . . . . .
N3 N 0.24652(11) 0.3156(4) 0.41213(16) 0.0240(7) Uani 1 1 d . . . . .
N2 N 0.33612(11) 0.4526(4) 0.51408(16) 0.0241(7) Uani 1 1 d . . . . .
C16 C 0.28665(13) 0.1901(4) 0.36177(19) 0.0228(7) Uani 1 1 d . . . . .
C3 C 0.44895(14) 0.2989(4) 0.4518(2) 0.0256(8) Uani 1 1 d . . . . .
C15 C 0.24736(14) 0.1061(4) 0.3066(2) 0.0244(8) Uani 1 1 d . . . . .
C11 C 0.33160(14) 0.1764(4) 0.3715(2) 0.0236(8) Uani 1 1 d . . . . .
C4 C 0.41517(14) 0.4131(5) 0.4008(2) 0.0261(8) Uani 1 1 d . . . . .
C5 C 0.40787(14) 0.5309(4) 0.4403(2) 0.0271(8) Uani 1 1 d . . . . .
C13 C 0.29514(15) -0.0092(5) 0.2718(2) 0.0277(8) Uani 1 1 d . . . . .
H13 H 0.298413 -0.077935 0.241375 0.033 Uiso 1 1 calc R U . . .
C18 C 0.29809(13) 0.4815(4) 0.51480(19) 0.0228(8) Uani 1 1 d . . . . .
C17 C 0.28590(13) 0.2907(4) 0.41349(19) 0.0224(7) Uani 1 1 d . . . . .
C24 C 0.24039(14) 0.5566(4) 0.5288(2) 0.0253(8) Uani 1 1 d . . . . .
C19 C 0.28971(14) 0.5778(4) 0.5583(2) 0.0253(8) Uani 1 1 d . . . . .
C23 C 0.21811(14) 0.6361(4) 0.5571(2) 0.0261(8) Uani 1 1 d . . . . .
H23 H 0.185204 0.620400 0.538359 0.031 Uiso 1 1 calc R U . . .
C12 C 0.33479(15) 0.0733(4) 0.3256(2) 0.0271(8) Uani 1 1 d . . . . .
H12 H 0.364725 0.059652 0.331514 0.033 Uiso 1 1 calc R U . . .
C2 C 0.46523(14) 0.3557(5) 0.5234(2) 0.0287(9) Uani 1 1 d . . . . .
C22 C 0.24634(15) 0.7382(5) 0.6136(2) 0.0291(9) Uani 1 1 d . . . . .
H22 H 0.232327 0.795243 0.633766 0.035 Uiso 1 1 calc R U . . .
C8 C 0.46886(15) 0.1580(5) 0.4358(2) 0.0330(9) Uani 1 1 d . . . . .
H8A H 0.462599 0.060816 0.453219 0.050 Uiso 1 1 calc R U . . .
H8B H 0.503478 0.171354 0.459774 0.050 Uiso 1 1 calc R U . . .
H8C H 0.453483 0.150025 0.383825 0.050 Uiso 1 1 calc R U . . .
C9 C 0.39359(15) 0.4131(5) 0.3220(2) 0.0302(9) Uani 1 1 d . . . . .
H9A H 0.388887 0.303129 0.304797 0.045 Uiso 1 1 calc R U . . .
H9B H 0.415071 0.468130 0.312546 0.045 Uiso 1 1 calc R U . . .
H9C H 0.362637 0.467997 0.297023 0.045 Uiso 1 1 calc R U . . .
C14 C 0.25063(14) 0.0064(5) 0.2614(2) 0.0269(8) Uani 1 1 d . . . . .
H14 H 0.223477 -0.050061 0.224301 0.032 Uiso 1 1 calc R U . . .
C21 C 0.29506(15) 0.7604(5) 0.6422(2) 0.0301(9) Uani 1 1 d . . . . .
H21 H 0.313019 0.831619 0.681398 0.036 Uiso 1 1 calc R U . . .
C20 C 0.31779(15) 0.6828(5) 0.6157(2) 0.0290(8) Uani 1 1 d . . . . .
H20 H 0.350773 0.699382 0.635145 0.035 Uiso 1 1 calc R U . . .
C10 C 0.37708(16) 0.6763(5) 0.4099(3) 0.0360(10) Uani 1 1 d . . . . .
H10A H 0.352340 0.659479 0.358845 0.054 Uiso 1 1 calc R U . . .
H10B H 0.396896 0.767834 0.415463 0.054 Uiso 1 1 calc R U . . .
H10C H 0.361847 0.696865 0.435480 0.054 Uiso 1 1 calc R U . . .
C1 C 0.44061(14) 0.4961(5) 0.5166(2) 0.0285(9) Uani 1 1 d . . . . .
C6 C 0.44632(17) 0.5957(6) 0.5764(2) 0.0386(10) Uani 1 1 d . . . . .
H6A H 0.425456 0.689235 0.556190 0.058 Uiso 1 1 calc R U . . .
H6B H 0.479726 0.630249 0.608127 0.058 Uiso 1 1 calc R U . . .
H6C H 0.437514 0.532568 0.603864 0.058 Uiso 1 1 calc R U . . .
C7 C 0.50213(15) 0.2732(5) 0.5915(2) 0.0368(10) Uani 1 1 d . . . . .
H7A H 0.501011 0.314816 0.631127 0.055 Uiso 1 1 calc R U . . .
H7B H 0.533972 0.292142 0.601440 0.055 Uiso 1 1 calc R U . . .
H7C H 0.495577 0.158649 0.586465 0.055 Uiso 1 1 calc R U . . .
C25 C 0.1206(4) 0.2678(14) 0.3293(6) 0.034(3) Uiso 0.55 1 d . . P A 1
H25A H 0.151623 0.210575 0.354699 0.040 Uiso 0.55 1 calc R U P A 1
H25B H 0.120898 0.342007 0.363595 0.040 Uiso 0.55 1 calc R U P A 1
Cl2A Cl 0.1068(4) 0.4209(12) 0.2647(6) 0.112(4) Uani 0.45 1 d . . P B 2
Cl3A Cl 0.0663(5) 0.1680(14) 0.2993(8) 0.076(3) Uani 0.45 1 d . . P B 2
C25A C 0.1147(6) 0.3043(18) 0.3297(8) 0.046(4) Uiso 0.45 1 d . . P B 2
H25C H 0.118047 0.371168 0.368486 0.055 Uiso 0.45 1 calc R U P B 2
H25D H 0.144827 0.243603 0.350091 0.055 Uiso 0.45 1 calc R U P B 2
Cl4 Cl 0.0447(2) 0.7391(8) 0.2613(4) 0.0528(13) Uani 0.37 1 d G . P C -1
Cl5 Cl -0.0492(3) 0.6769(9) 0.2359(7) 0.094(3) Uani 0.37 1 d G . P C -1
C26 C 0.0071(4) 0.5981(8) 0.2638(10) 0.066(4) Uiso 0.37 1 d G . P C -1
H26A H 0.002330 0.507383 0.232382 0.079 Uiso 0.37 1 calc R U P C -1
H26B H 0.023037 0.557194 0.313359 0.079 Uiso 0.37 1 calc R U P C -1

loop_
_atom_site_aniso_label
_atom_site_aniso_U_11
_atom_site_aniso_U_22
_atom_site_aniso_U_33
_atom_site_aniso_U_23
_atom_site_aniso_U_13
_atom_site_aniso_U_12
Ir01 0.02337(8) 0.02172(8) 0.02329(8) -0.00042(6) 0.01368(6) -0.00066(7)
Cl1 0.0309(5) 0.0281(5) 0.0323(5) 0.0055(4) 0.0162(4) -0.0017(4)
Cl3 0.054(3) 0.0558(19) 0.039(2) -0.0006(15) 0.0255(18) -0.0090(16)
Cl2 0.0413(15) 0.0521(17) 0.041(2) 0.0119(14) 0.0202(15) -0.0073(13)
F1 0.0260(12) 0.0323(12) 0.0314(12) -0.0067(10) 0.0149(10) -0.0044(10)
N5 0.0286(18) 0.0254(17) 0.0284(18) 0.0005(14) 0.0180(15) 0.0002(14)
N4 0.0222(16) 0.0206(15) 0.0233(16) -0.0002(13) 0.0127(14) -0.0003(13)
N1 0.0266(17) 0.0227(15) 0.0212(16) -0.0021(13) 0.0135(14) -0.0047(13)
N3 0.0272(17) 0.0223(16) 0.0218(16) -0.0018(13) 0.0133(14) 0.0003(13)
N2 0.0260(17) 0.0244(16) 0.0231(16) -0.0017(13) 0.0145(15) 0.0009(13)
C16 0.0264(19) 0.0208(17) 0.0199(17) 0.0019(15) 0.0123(16) 0.0020(16)
C3 0.027(2) 0.0233(18) 0.028(2) 0.0031(16) 0.0165(17) 0.0011(17)
C15 0.028(2) 0.0214(18) 0.0237(19) 0.0011(15) 0.0144(17) -0.0013(16)
C11 0.028(2) 0.0189(18) 0.0238(18) 0.0021(14) 0.0146(17) 0.0009(15)
C4 0.026(2) 0.0257(19) 0.030(2) 0.0034(16) 0.0178(18) 0.0000(16)
C5 0.029(2) 0.0221(18) 0.033(2) 0.0004(16) 0.0198(19) -0.0025(16)
C13 0.037(2) 0.0229(19) 0.026(2) -0.0011(16) 0.0198(19) 0.0015(17)
C18 0.0242(19) 0.0213(18) 0.0212(18) -0.0005(15) 0.0116(16) -0.0029(15)
C17 0.0267(19) 0.0196(17) 0.0197(17) 0.0037(15) 0.0123(16) 0.0010(15)
C24 0.032(2) 0.0177(17) 0.026(2) 0.0029(15) 0.0169(18) 0.0016(15)
C19 0.034(2) 0.0222(18) 0.0216(19) 0.0013(15) 0.0166(18) 0.0018(16)
C23 0.029(2) 0.0246(18) 0.028(2) 0.0041(16) 0.0183(18) 0.0035(16)
C12 0.032(2) 0.0261(19) 0.026(2) 0.0001(16) 0.0188(18) 0.0003(17)
C2 0.026(2) 0.036(2) 0.026(2) -0.0003(17) 0.0152(18) -0.0050(17)
C22 0.039(2) 0.0234(19) 0.033(2) 0.0028(16) 0.025(2) 0.0050(17)
C8 0.032(2) 0.031(2) 0.039(2) 0.0067(18) 0.022(2) 0.0089(17)
C9 0.033(2) 0.031(2) 0.029(2) 0.0074(17) 0.0184(19) 0.0034(18)
C14 0.031(2) 0.0232(18) 0.023(2) -0.0026(15) 0.0126(18) -0.0029(16)
C21 0.035(2) 0.0240(19) 0.027(2) -0.0024(16) 0.0155(19) 0.0006(17)
C20 0.032(2) 0.027(2) 0.028(2) -0.0008(16) 0.0165(18) -0.0024(17)
C10 0.039(2) 0.023(2) 0.049(3) 0.0021(18) 0.027(2) 0.0029(18)
C1 0.028(2) 0.028(2) 0.032(2) -0.0063(17) 0.0187(19) -0.0102(17)
C6 0.044(3) 0.039(2) 0.041(3) -0.012(2) 0.029(2) -0.013(2)
C7 0.027(2) 0.047(3) 0.028(2) 0.0046(19) 0.0105(19) -0.0055(19)
Cl2A 0.108(7) 0.141(9) 0.060(4) 0.016(5) 0.030(4) -0.069(6)
Cl3A 0.079(7) 0.104(8) 0.048(3) -0.013(5) 0.038(5) -0.057(6)
Cl4 0.032(2) 0.073(4) 0.053(3) 0.001(3) 0.024(2) -0.001(2)
Cl5 0.074(4) 0.098(7) 0.129(6) -0.008(5) 0.069(4) -0.021(4)

loop_
_atom_type_symbol
_atom_type_description
_atom_type_scat_dispersion_real
_atom_type_scat_dispersion_imag
_atom_type_scat_source
C C 0.0033 0.0016 'International Tables Vol C Tables 4.2.6.8 and 6.1.1.4'
H H 0.0000 0.0000 'International Tables Vol C Tables 4.2.6.8 and 6.1.1.4'
Cl Cl 0.1484 0.1585 'International Tables Vol C Tables 4.2.6.8 and 6.1.1.4'
F F 0.0171 0.0103 'International Tables Vol C Tables 4.2.6.8 and 6.1.1.4'
Ir Ir -1.4442 7.9887 'International Tables Vol C Tables 4.2.6.8 and 6.1.1.4'
N N 0.0061 0.0033 'International Tables Vol C Tables 4.2.6.8 and 6.1.1.4'

loop_
_geom_angle_atom_site_label_1
_geom_angle_atom_site_label_2
_geom_angle_atom_site_label_3
_geom_angle
_geom_angle_site_symmetry_1
_geom_angle_site_symmetry_3
_geom_angle_publ_flag
N1 Ir01 Cl1 87.74(9) . . ?
N1 Ir01 C3 166.53(14) . . ?
N1 Ir01 C4 132.35(13) . . ?
N1 Ir01 C5 102.08(13) . . ?
N1 Ir01 C2 133.41(14) . . ?
N1 Ir01 C1 104.21(13) . . ?
C3 Ir01 Cl1 102.23(10) . . ?
C3 Ir01 C4 38.85(14) . . ?
C3 Ir01 C5 65.00(14) . . ?
C3 Ir01 C2 38.68(14) . . ?
C3 Ir01 C1 63.52(14) . . ?
C11 Ir01 Cl1 85.58(10) . . ?
C11 Ir01 N1 78.23(14) . . ?
C11 Ir01 C3 111.23(15) . . ?
C11 Ir01 C4 99.21(15) . . ?
C11 Ir01 C5 121.37(15) . . ?
C11 Ir01 C2 148.14(15) . . ?
C11 Ir01 C1 159.70(15) . . ?
C4 Ir01 Cl1 139.86(10) . . ?
C4 Ir01 C2 63.92(14) . . ?
C4 Ir01 C1 63.94(14) . . ?
C5 Ir01 Cl1 152.52(11) . . ?
C5 Ir01 C4 38.91(14) . . ?
C5 Ir01 C2 63.16(15) . . ?
C5 Ir01 C1 38.34(14) . . ?
C2 Ir01 Cl1 91.38(11) . . ?
C2 Ir01 C1 36.20(15) . . ?
C1 Ir01 Cl1 114.52(11) . . ?
N4 N5 C24 103.4(3) . . ?
N5 N4 N3 122.0(3) . . ?
N5 N4 C18 114.9(3) . . ?
N3 N4 C18 123.1(3) . . ?
N2 N1 Ir01 121.9(2) . . ?
N2 N1 C17 119.8(3) . . ?
C17 N1 Ir01 118.3(2) . . ?
C17 N3 N4 113.3(3) . . ?
C18 N2 N1 117.4(3) . . ?
C15 C16 C11 119.8(3) . . ?
C15 C16 C17 124.9(3) . . ?
C11 C16 C17 115.2(3) . . ?
C4 C3 Ir01 71.1(2) . . ?
C4 C3 C2 107.6(3) . . ?
C4 C3 C8 126.4(3) . . ?
C2 C3 Ir01 74.1(2) . . ?
C2 C3 C8 125.6(4) . . ?
C8 C3 Ir01 126.3(3) . . ?
F1 C15 C16 119.3(3) . . ?
F1 C15 C14 118.2(3) . . ?
C14 C15 C16 122.5(4) . . ?
C16 C11 Ir01 116.2(3) . . ?
C12 C11 Ir01 126.4(3) . . ?
C12 C11 C16 117.3(3) . . ?
C3 C4 Ir01 70.1(2) . . ?
C3 C4 C5 107.3(3) . . ?
C3 C4 C9 126.0(4) . . ?
C5 C4 Ir01 70.4(2) . . ?
C5 C4 C9 126.6(4) . . ?
C9 C4 Ir01 126.9(3) . . ?
C4 C5 Ir01 70.7(2) . . ?
C4 C5 C10 126.4(4) . . ?
C4 C5 C1 108.1(3) . . ?
C10 C5 Ir01 126.7(3) . . ?
C1 C5 Ir01 74.5(2) . . ?
C1 C5 C10 125.0(4) . . ?
C12 C13 H13 119.3 . . ?
C12 C13 C14 121.4(4) . . ?
C14 C13 H13 119.3 . . ?
N4 C18 C19 105.0(3) . . ?
N2 C18 N4 121.3(3) . . ?
N2 C18 C19 133.6(4) . . ?
N1 C17 C16 112.1(3) . . ?
N3 C17 N1 125.1(3) . . ?
N3 C17 C16 122.8(3) . . ?
N5 C24 C19 112.5(3) . . ?
N5 C24 C23 126.2(4) . . ?
C23 C24 C19 121.2(4) . . ?
C24 C19 C18 104.1(3) . . ?
C20 C19 C18 134.6(4) . . ?
C20 C19 C24 121.2(4) . . ?
C24 C23 H23 121.7 . . ?
C22 C23 C24 116.6(4) . . ?
C22 C23 H23 121.7 . . ?
C11 C12 H12 119.4 . . ?
C13 C12 C11 121.3(4) . . ?
C13 C12 H12 119.4 . . ?
C3 C2 Ir01 67.3(2) . . ?
C3 C2 C7 124.1(4) . . ?
C1 C2 Ir01 72.5(2) . . ?
C1 C2 C3 108.8(3) . . ?
C1 C2 C7 127.1(4) . . ?
C7 C2 Ir01 125.8(3) . . ?
C23 C22 H22 119.0 . . ?
C23 C22 C21 122.1(4) . . ?
C21 C22 H22 119.0 . . ?
C3 C8 H8A 109.5 . . ?
C3 C8 H8B 109.5 . . ?
C3 C8 H8C 109.5 . . ?
H8A C8 H8B 109.5 . . ?
H8A C8 H8C 109.5 . . ?
H8B C8 H8C 109.5 . . ?
C4 C9 H9A 109.5 . . ?
C4 C9 H9B 109.5 . . ?
C4 C9 H9C 109.5 . . ?
H9A C9 H9B 109.5 . . ?
H9A C9 H9C 109.5 . . ?
H9B C9 H9C 109.5 . . ?
C15 C14 C13 117.6(4) . . ?
C15 C14 H14 121.2 . . ?
C13 C14 H14 121.2 . . ?
C22 C21 H21 118.8 . . ?
C20 C21 C22 122.3(4) . . ?
C20 C21 H21 118.8 . . ?
C19 C20 H20 121.8 . . ?
C21 C20 C19 116.5(4) . . ?
C21 C20 H20 121.8 . . ?
C5 C10 H10A 109.5 . . ?
C5 C10 H10B 109.5 . . ?
C5 C10 H10C 109.5 . . ?
H10A C10 H10B 109.5 . . ?
H10A C10 H10C 109.5 . . ?
H10B C10 H10C 109.5 . . ?
C5 C1 Ir01 67.1(2) . . ?
C5 C1 C6 125.1(4) . . ?
C2 C1 Ir01 71.3(2) . . ?
C2 C1 C5 107.9(3) . . ?
C2 C1 C6 127.0(4) . . ?
C6 C1 Ir01 127.1(3) . . ?
C1 C6 H6A 109.5 . . ?
C1 C6 H6B 109.5 . . ?
C1 C6 H6C 109.5 . . ?
H6A C6 H6B 109.5 . . ?
H6A C6 H6C 109.5 . . ?
H6B C6 H6C 109.5 . . ?
C2 C7 H7A 109.5 . . ?
C2 C7 H7B 109.5 . . ?
C2 C7 H7C 109.5 . . ?
H7A C7 H7B 109.5 . . ?
H7A C7 H7C 109.5 . . ?
H7B C7 H7C 109.5 . . ?
Cl3 C25 Cl2 110.1(8) . . ?
Cl3 C25 H25A 109.6 . . ?
Cl3 C25 H25B 109.6 . . ?
Cl2 C25 H25A 109.6 . . ?
Cl2 C25 H25B 109.6 . . ?
H25A C25 H25B 108.1 . . ?
Cl2A C25A Cl3A 112.5(11) . . ?
Cl2A C25A H25C 109.1 . . ?
Cl2A C25A H25D 109.1 . . ?
Cl3A C25A H25C 109.1 . . ?
Cl3A C25A H25D 109.1 . . ?
H25C C25A H25D 107.8 . . ?
Cl4 C26 H26A 109.0 . . ?
Cl4 C26 H26B 109.0 . . ?
Cl5 C26 Cl4 112.9 . . ?
Cl5 C26 H26A 109.0 . . ?
Cl5 C26 H26B 109.0 . . ?
H26A C26 H26B 107.8 . . ?

loop_
_geom_bond_atom_site_label_1
_geom_bond_atom_site_label_2
_geom_bond_distance
_geom_bond_site_symmetry_2
_geom_bond_publ_flag
Ir01 Cl1 2.4046(9) . ?
Ir01 N1 2.046(3) . ?
Ir01 C3 2.156(4) . ?
Ir01 C11 2.036(4) . ?
Ir01 C4 2.169(4) . ?
Ir01 C5 2.164(4) . ?
Ir01 C2 2.247(4) . ?
Ir01 C1 2.264(4) . ?
Cl3 C25 1.687(16) . ?
Cl2 C25 1.794(13) . ?
F1 C15 1.363(4) . ?
N5 N4 1.317(4) . ?
N5 C24 1.391(5) . ?
N4 N3 1.333(4) . ?
N4 C18 1.406(5) . ?
N1 N2 1.328(4) . ?
N1 C17 1.393(5) . ?
N3 C17 1.330(5) . ?
N2 C18 1.316(5) . ?
C16 C15 1.396(5) . ?
C16 C11 1.411(5) . ?
C16 C17 1.451(5) . ?
C3 C4 1.438(5) . ?
C3 C2 1.461(5) . ?
C3 C8 1.503(5) . ?
C15 C14 1.370(5) . ?
C11 C12 1.398(5) . ?
C4 C5 1.443(5) . ?
C4 C9 1.492(5) . ?
C5 C10 1.498(5) . ?
C5 C1 1.457(6) . ?
C13 H13 0.9500 . ?
C13 C12 1.385(5) . ?
C13 C14 1.391(6) . ?
C18 C19 1.417(5) . ?
C24 C19 1.415(6) . ?
C24 C23 1.400(5) . ?
C19 C20 1.404(5) . ?
C23 H23 0.9500 . ?
C23 C22 1.378(6) . ?
C12 H12 0.9500 . ?
C2 C1 1.401(6) . ?
C2 C7 1.496(6) . ?
C22 H22 0.9500 . ?
C22 C21 1.401(6) . ?
C8 H8A 0.9800 . ?
C8 H8B 0.9800 . ?
C8 H8C 0.9800 . ?
C9 H9A 0.9800 . ?
C9 H9B 0.9800 . ?
C9 H9C 0.9800 . ?
C14 H14 0.9500 . ?
C21 H21 0.9500 . ?
C21 C20 1.375(6) . ?
C20 H20 0.9500 . ?
C10 H10A 0.9800 . ?
C10 H10B 0.9800 . ?
C10 H10C 0.9800 . ?
C1 C6 1.504(5) . ?
C6 H6A 0.9800 . ?
C6 H6B 0.9800 . ?
C6 H6C 0.9800 . ?
C7 H7A 0.9800 . ?
C7 H7B 0.9800 . ?
C7 H7C 0.9800 . ?
C25 H25A 0.9900 . ?
C25 H25B 0.9900 . ?
Cl2A C25A 1.656(18) . ?
Cl3A C25A 1.79(2) . ?
C25A H25C 0.9900 . ?
C25A H25D 0.9900 . ?
Cl4 C26 1.7608 . ?
Cl5 C26 1.7604 . ?
C26 H26A 0.9900 . ?
C26 H26B 0.9900 . ?

loop_
_geom_torsion_atom_site_label_1
_geom_torsion_atom_site_label_2
_geom_torsion_atom_site_label_3
_geom_torsion_atom_site_label_4
_geom_torsion
_geom_torsion_site_symmetry_1
_geom_torsion_site_symmetry_2
_geom_torsion_site_symmetry_3
_geom_torsion_site_symmetry_4
_geom_torsion_publ_flag
Ir01 N1 N2 C18 -179.8(3) . . . . ?
Ir01 N1 C17 N3 179.5(3) . . . . ?
Ir01 N1 C17 C16 -0.8(4) . . . . ?
Ir01 C3 C4 C5 60.8(3) . . . . ?
Ir01 C3 C4 C9 -121.8(4) . . . . ?
Ir01 C3 C2 C1 -60.9(3) . . . . ?
Ir01 C3 C2 C7 118.9(4) . . . . ?
Ir01 C11 C12 C13 177.5(3) . . . . ?
Ir01 C4 C5 C10 -121.9(4) . . . . ?
Ir01 C4 C5 C1 65.7(3) . . . . ?
Ir01 C5 C1 C2 59.8(3) . . . . ?
Ir01 C5 C1 C6 -120.3(4) . . . . ?
Ir01 C2 C1 C5 -57.3(3) . . . . ?
Ir01 C2 C1 C6 122.9(4) . . . . ?
F1 C15 C14 C13 -178.3(3) . . . . ?
N5 N4 N3 C17 179.6(3) . . . . ?
N5 N4 C18 N2 180.0(3) . . . . ?
N5 N4 C18 C19 -0.7(4) . . . . ?
N5 C24 C19 C18 1.3(4) . . . . ?
N5 C24 C19 C20 178.5(3) . . . . ?
N5 C24 C23 C22 -178.8(4) . . . . ?
N4 N5 C24 C19 -1.7(4) . . . . ?
N4 N5 C24 C23 178.6(3) . . . . ?
N4 N3 C17 N1 -0.3(5) . . . . ?
N4 N3 C17 C16 -179.9(3) . . . . ?
N4 C18 C19 C24 -0.4(4) . . . . ?
N4 C18 C19 C20 -176.9(4) . . . . ?
N1 N2 C18 N4 0.9(5) . . . . ?
N1 N2 C18 C19 -178.2(4) . . . . ?
N3 N4 C18 N2 -1.3(5) . . . . ?
N3 N4 C18 C19 178.0(3) . . . . ?
N2 N1 C17 N3 -0.1(5) . . . . ?
N2 N1 C17 C16 179.6(3) . . . . ?
N2 C18 C19 C24 178.8(4) . . . . ?
N2 C18 C19 C20 2.3(8) . . . . ?
C16 C15 C14 C13 -0.3(6) . . . . ?
C16 C11 C12 C13 1.4(5) . . . . ?
C3 C4 C5 Ir01 -60.7(3) . . . . ?
C3 C4 C5 C10 177.5(4) . . . . ?
C3 C4 C5 C1 5.0(4) . . . . ?
C3 C2 C1 Ir01 57.6(3) . . . . ?
C3 C2 C1 C5 0.4(4) . . . . ?
C3 C2 C1 C6 -179.5(4) . . . . ?
C15 C16 C11 Ir01 -178.4(3) . . . . ?
C15 C16 C11 C12 -1.9(5) . . . . ?
C15 C16 C17 N1 178.7(3) . . . . ?
C15 C16 C17 N3 -1.6(6) . . . . ?
C11 C16 C15 F1 179.4(3) . . . . ?
C11 C16 C15 C14 1.4(6) . . . . ?
C11 C16 C17 N1 0.6(5) . . . . ?
C11 C16 C17 N3 -179.7(3) . . . . ?
C4 C3 C2 Ir01 63.6(3) . . . . ?
C4 C3 C2 C1 2.7(4) . . . . ?
C4 C3 C2 C7 -177.5(4) . . . . ?
C4 C5 C1 Ir01 -63.2(3) . . . . ?
C4 C5 C1 C2 -3.3(4) . . . . ?
C4 C5 C1 C6 176.5(4) . . . . ?
C18 N4 N3 C17 1.0(5) . . . . ?
C18 C19 C20 C21 177.4(4) . . . . ?
C17 N1 N2 C18 -0.2(5) . . . . ?
C17 C16 C15 F1 1.4(5) . . . . ?
C17 C16 C15 C14 -176.6(4) . . . . ?
C17 C16 C11 Ir01 -0.2(4) . . . . ?
C17 C16 C11 C12 176.3(3) . . . . ?
C24 N5 N4 N3 -177.2(3) . . . . ?
C24 N5 N4 C18 1.5(4) . . . . ?
C24 C19 C20 C21 1.3(6) . . . . ?
C24 C23 C22 C21 -0.9(6) . . . . ?
C19 C24 C23 C22 1.6(5) . . . . ?
C23 C24 C19 C18 -179.0(3) . . . . ?
C23 C24 C19 C20 -1.9(6) . . . . ?
C23 C22 C21 C20 0.4(6) . . . . ?
C12 C13 C14 C15 -0.3(6) . . . . ?
C2 C3 C4 Ir01 -65.6(3) . . . . ?
C2 C3 C4 C5 -4.8(4) . . . . ?
C2 C3 C4 C9 172.6(4) . . . . ?
C22 C21 C20 C19 -0.6(6) . . . . ?
C8 C3 C4 Ir01 121.6(4) . . . . ?
C8 C3 C4 C5 -177.6(4) . . . . ?
C8 C3 C4 C9 -0.2(6) . . . . ?
C8 C3 C2 Ir01 -123.5(4) . . . . ?
C8 C3 C2 C1 175.6(4) . . . . ?
C8 C3 C2 C7 -4.6(6) . . . . ?
C9 C4 C5 Ir01 122.0(4) . . . . ?
C9 C4 C5 C10 0.1(6) . . . . ?
C9 C4 C5 C1 -172.4(4) . . . . ?
C14 C13 C12 C11 -0.3(6) . . . . ?
C10 C5 C1 Ir01 124.3(4) . . . . ?
C10 C5 C1 C2 -175.9(4) . . . . ?
C10 C5 C1 C6 4.0(6) . . . . ?
C7 C2 C1 Ir01 -122.1(4) . . . . ?
C7 C2 C1 C5 -179.4(4) . . . . ?
C7 C2 C1 C6 0.8(7) . . . . ?
